data_7040520
loop_
_publ_author_name
'Rehm, Tobias'
'Rothemund, Matthias'
'Muenzner, Julienne K.'
'Noor, Awal'
'Kempe, Rhett'
'Schobert, Rainer'

_publ_section_title
;
 Novel cis-[(NHC)(1)(NHC)(2)(L)Cl]platinum(ii) complexes - synthesis,
 structures, and anticancer activities.
;
_journal_issue 39
_journal_name_full 'Dalton transactions (Cambridge, England : 2003)'
_journal_page_first 15390
_journal_paper_doi 10.1039/c6dt02350a
_journal_volume 45
_journal_year 2016
_chemical_formula_sum 'C34 H32 Cl2 N4 Pt'
_chemical_formula_weight 762.62
_chemical_name_systematic
;
 ?
;
_space_group_crystal_system monoclinic
_space_group_IT_number 14
_space_group_name_Hall '-P 2ybc'
_space_group_name_H-M_alt 'P 1 21/c 1'
_symmetry_space_group_name_Hall '-P 2ybc'
_symmetry_space_group_name_H-M 'P 1 21/c 1'
_atom_sites_solution_hydrogens geom
_audit_creation_method SHELXL-2014
_audit_update_record
;
2016-05-23 deposited with the CCDC.
2016-08-29 downloaded from the CCDC.
;
_cell_angle_alpha 90
_cell_angle_beta 95.951(3)
_cell_angle_gamma 90
_cell_formula_units_Z 4
_cell_length_a 7.5380(3)
_cell_length_b 33.6480(12)
_cell_length_c 12.1810(5)
_cell_measurement_reflns_used 34466
_cell_measurement_temperature 133(2)
_cell_measurement_theta_max 54.50
_cell_measurement_theta_min 3.57
_cell_volume 3072.9(2)
_computing_cell_refinement X-AREA-STOE
_computing_data_collection X-AREA-STOE
_computing_data_reduction X-AREA-STOE
_computing_structure_refinement 'SHELXL-2014 (Sheldrick, 2014)'
_computing_structure_solution Sir-97
_diffrn_ambient_temperature 133(2)
_diffrn_measured_fraction_theta_full 0.999
_diffrn_measured_fraction_theta_max 0.994
_diffrn_measurement_device_type STOE-IPDSII
_diffrn_radiation_type MoK\a
_diffrn_radiation_wavelength 0.71069
_diffrn_reflns_av_R_equivalents 0.0395
_diffrn_reflns_av_unetI/netI 0.0815
_diffrn_reflns_Laue_measured_fraction_full 0.999
_diffrn_reflns_Laue_measured_fraction_max 0.994
_diffrn_reflns_limit_h_max 9
_diffrn_reflns_limit_h_min -9
_diffrn_reflns_limit_k_max 0
_diffrn_reflns_limit_k_min -42
_diffrn_reflns_limit_l_max 15
_diffrn_reflns_limit_l_min -15
_diffrn_reflns_number 12924
_diffrn_reflns_point_group_measured_fraction_full 0.999
_diffrn_reflns_point_group_measured_fraction_max 0.994
_diffrn_reflns_theta_full 25.240
_diffrn_reflns_theta_max 26.799
_diffrn_reflns_theta_min 1.786
_diffrn_source 'fine-focus sealed tube'
_exptl_absorpt_coefficient_mu 4.770
_exptl_absorpt_correction_T_max 0.7397
_exptl_absorpt_correction_T_min 0.4537
_exptl_absorpt_correction_type numerical
_exptl_crystal_colour colourless
_exptl_crystal_density_diffrn 1.648
_exptl_crystal_description prism
_exptl_crystal_F_000 1504
_exptl_crystal_size_max 0.16
_exptl_crystal_size_mid 0.11
_exptl_crystal_size_min 0.08
_refine_diff_density_max 1.401
_refine_diff_density_min -1.214
_refine_diff_density_rms 0.138
_refine_ls_extinction_method none
_refine_ls_goodness_of_fit_ref 0.766
_refine_ls_hydrogen_treatment constr
_refine_ls_matrix_type full
_refine_ls_number_parameters 370
_refine_ls_number_reflns 6540
_refine_ls_number_restraints 0
_refine_ls_restrained_S_all 0.766
_refine_ls_R_factor_all 0.0471
_refine_ls_R_factor_gt 0.0276
_refine_ls_shift/su_max 0.000
_refine_ls_shift/su_mean 0.000
_refine_ls_structure_factor_coef Fsqd
_refine_ls_weighting_details 'w=1/[\s^2^(Fo^2^)+(0.0267P)^2^] where P=(Fo^2^+2Fc^2^)/3'
_refine_ls_weighting_scheme calc
_refine_ls_wR_factor_gt 0.0579
_refine_ls_wR_factor_ref 0.0601
_reflns_Friedel_coverage 0.000
_reflns_number_gt 4308
_reflns_number_total 6540
_reflns_threshold_expression 'I > 2\s(I)'
_cod_data_source_file c6dt02350a2.cif
_cod_data_source_block shelx
_cod_depositor_comments
;
The following automatic conversions were performed:

'_exptl_absorpt_correction_type' value 'Numerical' changed to
'numerical' according to
/usr/data/users/saulius/crontab/automatic-downloads/rss-feeds/RSC/lib/dictionaries/cif_core.dic
dictionary named 'cif_core.dic' version 2.4.2 from 2011-04-26.

Automatic conversion script
Id: cif_fix_values 4268 2015-11-12 08:31:59Z antanas 

 Adding full bibliography for 7040517--7040520.cif.
;
_cod_database_code 7040520
_shelx_space_group_comment
;
The symmetry employed for this shelxl refinement is uniquely defined
by the following loop, which should always be used as a source of
symmetry information in preference to the above space-group names.
They are only intended as comments.
;
_shelxl_version_number 2014-3

loop_
_space_group_symop_operation_xyz
'x, y, z'
'-x, y+1/2, -z+1/2'
'-x, -y, -z'
'x, -y-1/2, z-1/2'

loop_
_atom_site_label
_atom_site_type_symbol
_atom_site_fract_x
_atom_site_fract_y
_atom_site_fract_z
_atom_site_U_iso_or_equiv
_atom_site_adp_type
_atom_site_occupancy
_atom_site_site_symmetry_order
_atom_site_calc_flag
_atom_site_refinement_flags_posn
_atom_site_refinement_flags_adp
Pt1 Pt 0.44020(2) 0.08702(2) 0.81783(2) 0.02037(5) Uani 1 1 d . .
Cl1 Cl 0.20966(15) 0.04039(4) 0.77315(10) 0.0288(3) Uani 1 1 d . .
Cl2 Cl 0.24822(16) 0.13930(4) 0.75629(11) 0.0299(3) Uani 1 1 d . .
C1 C 0.6029(6) 0.04235(16) 0.8581(4) 0.0232(11) Uani 1 1 d . .
N1 N 0.6705(5) 0.01668(12) 0.7854(3) 0.0233(8) Uani 1 1 d . .
C2 C 0.7741(6) -0.01184(15) 0.8411(4) 0.0267(11) Uani 1 1 d . .
H2 H 0.8361 -0.0327 0.8090 0.032 Uiso 1 1 calc R U
C3 C 0.7717(6) -0.00482(15) 0.9489(4) 0.0250(11) Uani 1 1 d . .
H3 H 0.8307 -0.0198 1.0079 0.030 Uiso 1 1 calc R U
C4 C 0.6568(6) 0.04838(15) 1.0628(4) 0.0247(10) Uani 1 1 d . .
H4A H 0.6420 0.0283 1.1206 0.030 Uiso 1 1 calc R U
H4B H 0.5507 0.0659 1.0570 0.030 Uiso 1 1 calc R U
C5 C 0.8211(6) 0.07282(14) 1.0964(4) 0.0238(10) Uani 1 1 d . .
C6 C 0.8613(6) 0.08346(17) 1.2058(4) 0.0305(11) Uani 1 1 d . .
H6 H 0.7883 0.0743 1.2596 0.037 Uiso 1 1 calc R U
N3 N 0.7493(5) 0.14112(13) 0.7956(3) 0.0245(9) Uani 1 1 d . .
C7 C 1.0080(7) 0.10756(18) 1.2379(4) 0.0354(13) Uani 1 1 d . .
H7 H 1.0336 0.1149 1.3132 0.042 Uiso 1 1 calc R U
C8 C 1.1155(7) 0.12073(17) 1.1615(5) 0.0374(13) Uani 1 1 d . .
H8 H 1.2153 0.1372 1.1835 0.045 Uiso 1 1 calc R U
N2 N 0.6670(5) 0.02841(12) 0.9580(3) 0.0206(9) Uani 1 1 d . .
C9 C 1.0781(7) 0.10999(17) 1.0525(4) 0.0343(12) Uani 1 1 d . .
H9 H 1.1516 0.1193 0.9991 0.041 Uiso 1 1 calc R U
C10 C 0.9345(5) 0.08581(17) 1.0206(4) 0.0263(9) Uani 1 1 d . .
H10 H 0.9125 0.0779 0.9456 0.032 Uiso 1 1 calc R U
C11 C 0.6208(6) 0.12830(16) 0.8560(4) 0.0249(11) Uani 1 1 d . .
C12 C 0.8426(6) 0.17258(16) 0.8460(4) 0.0306(12) Uani 1 1 d . .
H12 H 0.9389 0.1865 0.8191 0.037 Uiso 1 1 calc R U
C13 C 0.7708(6) 0.17978(16) 0.9409(5) 0.0299(12) Uani 1 1 d . .
H13 H 0.8069 0.1996 0.9940 0.036 Uiso 1 1 calc R U
C14 C 0.5310(6) 0.14904(16) 1.0410(4) 0.0288(11) Uani 1 1 d . .
H14A H 0.6121 0.1407 1.1061 0.035 Uiso 1 1 calc R U
H14B H 0.4405 0.1279 1.0258 0.035 Uiso 1 1 calc R U
C15 C 0.4387(6) 0.18662(16) 1.0686(4) 0.0290(11) Uani 1 1 d . .
C16 C 0.3093(7) 0.20372(16) 0.9947(5) 0.0340(13) Uani 1 1 d . .
H16 H 0.2847 0.1927 0.9230 0.041 Uiso 1 1 calc R U
C17 C 0.2159(7) 0.23655(18) 1.0238(6) 0.0440(15) Uani 1 1 d . .
H17 H 0.1269 0.2479 0.9722 0.053 Uiso 1 1 calc R U
C18 C 0.2502(8) 0.25319(19) 1.1275(6) 0.0494(16) Uani 1 1 d . .
H18 H 0.1851 0.2758 1.1471 0.059 Uiso 1 1 calc R U
C19 C 0.3790(8) 0.2369(2) 1.2021(5) 0.0507(16) Uani 1 1 d . .
H19 H 0.4048 0.2483 1.2732 0.061 Uiso 1 1 calc R U
C20 C 0.4716(8) 0.20324(18) 1.1721(5) 0.0387(13) Uani 1 1 d . .
H20 H 0.5591 0.1916 1.2241 0.046 Uiso 1 1 calc R U
C21 C 0.6461(7) 0.02010(16) 0.6652(4) 0.0289(11) Uani 1 1 d . .
H21A H 0.7465 0.0353 0.6399 0.035 Uiso 1 1 calc R U
H21B H 0.5346 0.0348 0.6427 0.035 Uiso 1 1 calc R U
N4 N 0.6342(5) 0.15259(13) 0.9459(3) 0.0248(9) Uani 1 1 d . .
C22 C 0.7832(6) 0.12469(15) 0.6890(4) 0.0270(11) Uani 1 1 d . .
H22A H 0.6915 0.1044 0.6666 0.032 Uiso 1 1 calc R U
H22B H 0.9009 0.1114 0.6966 0.032 Uiso 1 1 calc R U
C23 C 0.7808(6) 0.15595(16) 0.6001(4) 0.0279(11) Uani 1 1 d . .
C24 C 0.9121(7) 0.15622(16) 0.5282(4) 0.0303(11) Uani 1 1 d . .
H24 H 1.0064 0.1374 0.5372 0.036 Uiso 1 1 calc R U
C25 C 0.9067(7) 0.18341(18) 0.4445(5) 0.0385(13) Uani 1 1 d . .
H25 H 0.9971 0.1833 0.3956 0.046 Uiso 1 1 calc R U
C26 C 0.7715(7) 0.21096(17) 0.4304(5) 0.0386(13) Uani 1 1 d . .
H26 H 0.7674 0.2297 0.3720 0.046 Uiso 1 1 calc R U
C27 C 0.6418(8) 0.21087(18) 0.5026(5) 0.0441(15) Uani 1 1 d . .
H27 H 0.5487 0.2300 0.4943 0.053 Uiso 1 1 calc R U
C28 C 0.6459(7) 0.18369(17) 0.5854(5) 0.0355(13) Uani 1 1 d . .
H28 H 0.5547 0.1838 0.6337 0.043 Uiso 1 1 calc R U
C29 C 0.6371(7) -0.01985(16) 0.6116(4) 0.0274(11) Uani 1 1 d . .
C30 C 0.7654(7) -0.03232(17) 0.5453(4) 0.0341(12) Uani 1 1 d . .
H30 H 0.8617 -0.0152 0.5334 0.041 Uiso 1 1 calc R U
C31 C 0.7545(7) -0.06924(18) 0.4966(4) 0.0375(13) Uani 1 1 d . .
H31 H 0.8428 -0.0770 0.4506 0.045 Uiso 1 1 calc R U
C32 C 0.6203(7) -0.09486(17) 0.5128(4) 0.0393(14) Uani 1 1 d . .
H32 H 0.6154 -0.1205 0.4801 0.047 Uiso 1 1 calc R U
C33 C 0.4902(8) -0.0826(2) 0.5786(5) 0.0458(15) Uani 1 1 d . .
H33 H 0.3950 -0.1000 0.5908 0.055 Uiso 1 1 calc R U
C34 C 0.4984(7) -0.04571(18) 0.6258(5) 0.0398(14) Uani 1 1 d . .
H34 H 0.4070 -0.0376 0.6692 0.048 Uiso 1 1 calc R U

loop_
_atom_site_aniso_label
_atom_site_aniso_U_11
_atom_site_aniso_U_22
_atom_site_aniso_U_33
_atom_site_aniso_U_23
_atom_site_aniso_U_13
_atom_site_aniso_U_12
Pt1 0.02102(8) 0.01892(8) 0.02132(8) 0.00038(11) 0.00289(5) 0.00057(10)
Cl1 0.0277(6) 0.0282(7) 0.0303(7) 0.0026(5) 0.0015(5) -0.0065(5)
Cl2 0.0268(6) 0.0278(7) 0.0342(7) -0.0004(6) -0.0008(5) 0.0069(5)
C1 0.022(2) 0.024(3) 0.025(3) -0.005(2) 0.004(2) -0.008(2)
N1 0.028(2) 0.019(2) 0.023(2) -0.0010(17) 0.0038(16) 0.0022(17)
C2 0.029(2) 0.020(3) 0.031(3) -0.002(2) 0.002(2) 0.004(2)
C3 0.025(2) 0.019(3) 0.031(3) 0.002(2) 0.000(2) 0.000(2)
C4 0.029(2) 0.020(3) 0.025(3) 0.002(2) 0.004(2) 0.000(2)
C5 0.027(2) 0.021(2) 0.024(2) -0.0012(19) 0.0005(19) 0.0025(19)
C6 0.037(2) 0.029(3) 0.026(2) -0.001(2) 0.0063(19) -0.003(2)
N3 0.0213(19) 0.024(2) 0.029(2) -0.0028(18) 0.0041(16) -0.0017(17)
C7 0.044(3) 0.035(3) 0.026(3) -0.007(2) 0.001(2) -0.005(3)
C8 0.036(3) 0.030(3) 0.044(3) -0.005(3) -0.005(2) -0.010(2)
N2 0.025(2) 0.019(2) 0.018(2) 0.0038(17) -0.0002(16) 0.0002(17)
C9 0.034(3) 0.035(3) 0.035(3) 0.003(2) 0.006(2) -0.008(2)
C10 0.027(2) 0.027(2) 0.025(2) 0.004(3) 0.0024(17) 0.003(2)
C11 0.024(2) 0.026(3) 0.025(3) 0.005(2) 0.002(2) 0.010(2)
C12 0.025(2) 0.027(3) 0.039(3) -0.004(2) 0.005(2) -0.002(2)
C13 0.030(3) 0.022(3) 0.037(3) -0.009(2) 0.001(2) -0.004(2)
C14 0.032(3) 0.027(3) 0.028(3) -0.002(2) 0.006(2) -0.002(2)
C15 0.029(2) 0.025(3) 0.035(3) -0.002(2) 0.011(2) -0.005(2)
C16 0.032(3) 0.027(3) 0.042(3) -0.008(3) 0.002(2) -0.003(2)
C17 0.029(3) 0.031(3) 0.071(4) 0.001(3) 0.001(3) 0.006(2)
C18 0.050(4) 0.031(3) 0.071(5) -0.012(3) 0.028(3) 0.002(3)
C19 0.063(4) 0.041(4) 0.051(4) -0.016(3) 0.023(3) 0.000(3)
C20 0.049(3) 0.031(3) 0.037(3) -0.006(3) 0.008(3) 0.001(3)
C21 0.039(3) 0.028(3) 0.020(2) 0.004(2) 0.005(2) 0.002(2)
N4 0.024(2) 0.020(2) 0.031(2) -0.0041(19) 0.0049(17) 0.0016(17)
C22 0.031(2) 0.021(3) 0.029(3) -0.002(2) 0.003(2) 0.001(2)
C23 0.026(2) 0.025(3) 0.034(3) -0.005(2) 0.004(2) -0.005(2)
C24 0.033(3) 0.025(3) 0.034(3) -0.004(2) 0.008(2) -0.001(2)
C25 0.046(3) 0.034(3) 0.038(3) -0.001(3) 0.015(3) -0.005(3)
C26 0.055(3) 0.029(3) 0.031(3) -0.001(2) 0.000(3) -0.006(3)
C27 0.043(3) 0.033(3) 0.056(4) 0.008(3) 0.005(3) 0.013(3)
C28 0.034(3) 0.031(3) 0.043(3) 0.005(3) 0.010(2) 0.004(2)
C29 0.038(3) 0.025(3) 0.019(2) 0.000(2) 0.003(2) 0.004(2)
C30 0.035(3) 0.034(3) 0.034(3) 0.005(2) 0.010(2) 0.000(2)
C31 0.049(3) 0.036(3) 0.029(3) -0.001(3) 0.010(2) 0.014(3)
C32 0.057(3) 0.030(4) 0.029(3) -0.006(2) -0.004(2) 0.008(3)
C33 0.054(3) 0.046(4) 0.038(3) -0.010(3) 0.008(2) -0.020(3)
C34 0.044(3) 0.038(3) 0.040(3) -0.011(3) 0.020(3) -0.009(3)

loop_
_atom_type_symbol
_atom_type_description
_atom_type_scat_dispersion_real
_atom_type_scat_dispersion_imag
_atom_type_scat_source
C C 0.0033 0.0016 'International Tables Vol C Tables 4.2.6.8 and 6.1.1.4'
H H 0.0000 0.0000 'International Tables Vol C Tables 4.2.6.8 and 6.1.1.4'
N N 0.0061 0.0033 'International Tables Vol C Tables 4.2.6.8 and 6.1.1.4'
Cl Cl 0.1484 0.1585 'International Tables Vol C Tables 4.2.6.8 and 6.1.1.4'
Pt Pt -1.7033 8.3905 'International Tables Vol C Tables 4.2.6.8 and 6.1.1.4'

loop_
_geom_angle_atom_site_label_1
_geom_angle_atom_site_label_2
_geom_angle_atom_site_label_3
_geom_angle
C11 Pt1 C1 94.71(18)
C11 Pt1 Cl2 86.28(14)
C1 Pt1 Cl2 175.86(14)
C11 Pt1 Cl1 176.50(14)
C1 Pt1 Cl1 88.55(14)
Cl2 Pt1 Cl1 90.56(4)
N2 C1 N1 104.0(4)
N2 C1 Pt1 130.3(4)
N1 C1 Pt1 125.6(4)
C2 N1 C1 110.6(4)
C2 N1 C21 123.8(4)
C1 N1 C21 125.5(4)
C3 C2 N1 107.3(4)
C2 C3 N2 106.8(4)
N2 C4 C5 112.0(4)
C6 C5 C10 118.0(4)
C6 C5 C4 119.6(4)
C10 C5 C4 122.3(4)
C5 C6 C7 120.6(4)
C11 N3 C12 111.4(4)
C11 N3 C22 124.6(4)
C12 N3 C22 124.0(4)
C8 C7 C6 120.4(5)
C7 C8 C9 119.6(5)
C1 N2 C3 111.4(4)
C1 N2 C4 125.9(4)
C3 N2 C4 121.9(4)
C8 C9 C10 120.3(5)
C9 C10 C5 121.1(4)
N3 C11 N4 104.5(4)
N3 C11 Pt1 128.0(4)
N4 C11 Pt1 127.3(4)
C13 C12 N3 106.7(4)
C12 C13 N4 106.6(5)
N4 C14 C15 113.9(4)
C20 C15 C16 118.4(5)
C20 C15 C14 120.2(5)
C16 C15 C14 121.2(5)
C17 C16 C15 120.8(5)
C16 C17 C18 120.6(6)
C19 C18 C17 119.7(6)
C18 C19 C20 119.2(6)
C15 C20 C19 121.3(6)
N1 C21 C29 111.2(4)
C11 N4 C13 110.8(4)
C11 N4 C14 125.8(4)
C13 N4 C14 123.2(4)
N3 C22 C23 112.6(4)
C28 C23 C24 118.6(5)
C28 C23 C22 121.3(4)
C24 C23 C22 120.1(5)
C25 C24 C23 120.4(5)
C24 C25 C26 120.6(5)
C25 C26 C27 119.0(5)
C28 C27 C26 120.7(5)
C27 C28 C23 120.8(5)
C34 C29 C30 117.6(5)
C34 C29 C21 120.8(5)
C30 C29 C21 121.6(5)
C31 C30 C29 120.7(5)
C32 C31 C30 121.5(5)
C31 C32 C33 118.4(5)
C34 C33 C32 120.5(5)
C33 C34 C29 121.4(5)

loop_
_geom_bond_atom_site_label_1
_geom_bond_atom_site_label_2
_geom_bond_distance
Pt1 C11 1.967(5)
Pt1 C1 1.970(5)
Pt1 Cl2 2.3507(13)
Pt1 Cl1 2.3626(12)
C1 N2 1.345(6)
C1 N1 1.372(6)
N1 C2 1.371(6)
N1 C21 1.462(6)
C2 C3 1.336(7)
C3 N2 1.380(6)
C4 N2 1.452(6)
C4 C5 1.507(6)
C5 C6 1.383(6)
C5 C10 1.392(6)
C6 C7 1.395(7)
N3 C11 1.347(6)
N3 C12 1.380(6)
N3 C22 1.457(6)
C7 C8 1.370(8)
C8 C9 1.376(8)
C9 C10 1.378(7)
C11 N4 1.362(6)
C12 C13 1.348(7)
C13 N4 1.383(6)
C14 N4 1.466(6)
C14 C15 1.498(7)
C15 C20 1.378(8)
C15 C16 1.382(8)
C16 C17 1.376(8)
C17 C18 1.381(9)
C18 C19 1.373(9)
C19 C20 1.399(8)
C21 C29 1.492(7)
C22 C23 1.509(7)
C23 C28 1.378(7)
C23 C24 1.389(7)
C24 C25 1.367(8)
C25 C26 1.375(8)
C26 C27 1.381(8)
C27 C28 1.360(8)
C29 C34 1.384(7)
C29 C30 1.388(7)
C30 C31 1.375(8)
C31 C32 1.359(8)
C32 C33 1.392(8)
C33 C34 1.367(9)
